data_9014970
loop_
_publ_author_name
'Averbuch-Pouchot, M. T.'
'Durif, A.'
'Guitel, J. C.'

_publ_section_title
;
 Structure cristalline d'un tripolyphosphate acide d'aluminium-ammonium:
 Al (N H4) H P3 O10
;
_journal_issue 5
_journal_name_full 'Acta Crystallographica, Section B'
_journal_page_first 1436
_journal_page_last 1438
_journal_paper_doi 10.1107/S0567740877006244
_journal_volume 33
_journal_year 1977
_chemical_formula_sum 'Al N O10 P3'
_space_group_IT_number 13
_symmetry_space_group_name_Hall '-P 2ya'
_symmetry_space_group_name_H-M 'P 1 2/a 1'
_cell_angle_alpha 90
_cell_angle_beta 119.27
_cell_angle_gamma 90
_cell_length_a 11.643
_cell_length_b 4.918
_cell_length_c 8.705
_cell_formula_units_Z 2
_cell_volume 434.811
_database_code_amcsd 0009589
_exptl_crystal_density_diffrn 2.245
_cod_duplicate_entry 1007013
_cod_original_formula_sum 'Al P3 N O10'
_cod_database_code 9014970
_amcsd_formula_title 'Al H5 N O10 P3'

loop_
_space_group_symop_operation_xyz
x,y,z
1/2-x,y,-z
1/2+x,-y,z
-x,-y,-z

loop_
_atom_site_label
_atom_site_fract_x
_atom_site_fract_y
_atom_site_fract_z
Al1 0.00000 0.00000 0.00000
P1 0.00230 0.49970 0.22770
P2 0.25000 0.76190 0.00000
N1 0.25000 0.01100 0.50000
O1 -0.01290 0.20900 0.80910
O2 0.43670 0.45400 0.57460
O3 0.05710 0.30100 0.14900
O4 0.34750 0.56300 0.14910
O5 0.17790 -0.08000 0.07280

loop_
_cod_related_entry_id
_cod_related_entry_database
_cod_related_entry_code
1 AMCSD 0009589
